data_4076946
loop_
_publ_author_name
'Ali, Hijazi Abu'
'El Aziz Al Quntar, Abed'
'Goldberg, Israel'
'Srebnik, Morris'

_publ_section_title
;
 Platinum(0)-Catalyzed Diboration of Alkynylboronates and
 Alkynylphosphonates with Bis(pinacolato)diborane(4):&#x00A0; Molecular
 Structures of [((Me4C2O2)B)(C6H5)CC(P(O)(OC2H5)2)(B(O2C2Me4))] and
 [((Me4C2O2)B)(C4H9)CC(B(O2C2Me4))2]
;
_journal_issue 21
_journal_name_full Organometallics
_journal_page_first 4533
_journal_paper_doi 10.1021/om020334s
_journal_volume 21
_journal_year 2002
_chemical_formula_sum 'C24 H45 B3 O6'
_chemical_formula_weight 462.03
_chemical_name_systematic
; 
 ? 
;
_space_group_IT_number 41
_symmetry_cell_setting orthorhombic
_symmetry_space_group_name_Hall 'A 2 -2ab'
_symmetry_space_group_name_H-M 'A b a 2'
_atom_sites_solution_hydrogens geom
_atom_sites_solution_primary direct
_atom_sites_solution_secondary difmap
_audit_creation_method SHELXL-97
_cell_angle_alpha 90.00
_cell_angle_beta 90.00
_cell_angle_gamma 90.00
_cell_formula_units_Z 4
_cell_length_a 12.4210(5)
_cell_length_b 12.6030(7)
_cell_length_c 17.9240(6)
_cell_measurement_reflns_used 2129
_cell_measurement_temperature 110(2)
_cell_measurement_theta_max 27.87
_cell_measurement_theta_min 3.63
_cell_volume 2805.9(2)
_computing_cell_refinement Denzo
_computing_data_collection 'Collect, Nonius B.V.'
_computing_data_reduction Denzo;
_computing_structure_refinement 'SHELXL-97 (Sheldrick, 1997)'
_computing_structure_solution SIR-97
_diffrn_ambient_temperature 110(2)
_diffrn_detector_area_resol_mean '56 microns'
_diffrn_measured_fraction_theta_full 0.991
_diffrn_measured_fraction_theta_max 0.991
_diffrn_measurement_device_type 'Nonius KappaCCD'
_diffrn_measurement_method '1 deg. Phi scans'
_diffrn_radiation_monochromator graphite
_diffrn_radiation_source 'fine-focus sealed tube'
_diffrn_radiation_type MoK\a
_diffrn_radiation_wavelength 0.71073
_diffrn_reflns_av_R_equivalents 0.0000
_diffrn_reflns_av_sigmaI/netI 0.0674
_diffrn_reflns_limit_h_max 16
_diffrn_reflns_limit_h_min -16
_diffrn_reflns_limit_k_max 16
_diffrn_reflns_limit_k_min -16
_diffrn_reflns_limit_l_max 22
_diffrn_reflns_limit_l_min -22
_diffrn_reflns_number 3107
_diffrn_reflns_theta_full 27.87
_diffrn_reflns_theta_max 27.87
_diffrn_reflns_theta_min 3.63
_exptl_absorpt_coefficient_mu 0.074
_exptl_absorpt_correction_T_max 0.9926
_exptl_absorpt_correction_T_min 0.9890
_exptl_absorpt_correction_type multi-scan
_exptl_crystal_colour colorless
_exptl_crystal_density_diffrn 1.094
_exptl_crystal_density_method 'not measured'
_exptl_crystal_description prisms
_exptl_crystal_F_000 1008
_exptl_crystal_size_max 0.15
_exptl_crystal_size_mid 0.15
_exptl_crystal_size_min 0.10
_refine_diff_density_max 0.180
_refine_diff_density_min -0.260
_refine_diff_density_rms 0.044
_refine_ls_abs_structure_details 'Flack H D (1983), Acta Cryst. A39, 876-881'
_refine_ls_abs_structure_Flack -3.0(17)
_refine_ls_extinction_method none
_refine_ls_goodness_of_fit_ref 1.081
_refine_ls_hydrogen_treatment constr
_refine_ls_matrix_type full
_refine_ls_number_parameters 184
_refine_ls_number_reflns 3107
_refine_ls_number_restraints 1
_refine_ls_restrained_S_all 1.081
_refine_ls_R_factor_all 0.1063
_refine_ls_R_factor_gt 0.0618
_refine_ls_shift/su_max 0.003
_refine_ls_shift/su_mean 0.000
_refine_ls_structure_factor_coef Fsqd
_refine_ls_weighting_details 'calc w=1/[\s^2^(Fo^2^)+(0.0214P)^2^+3.0638P] where P=(Fo^2^+2Fc^2^)/3'
_refine_ls_weighting_scheme calc
_refine_ls_wR_factor_gt 0.1108
_refine_ls_wR_factor_ref 0.1341
_reflns_number_gt 2129
_reflns_number_total 3107
_reflns_threshold_expression >2sigma(I)
_cod_data_source_file om020334s.cif
_cod_data_source_block 5c
_cod_original_sg_symbol_H-M Aba2
_cod_database_code 4076946

loop_
_symmetry_equiv_pos_as_xyz
'x, y, z'
'-x, -y, z'
'-x+1/2, y+1/2, z'
'x+1/2, -y+1/2, z'
'x, y+1/2, z+1/2'
'-x, -y+1/2, z+1/2'
'-x+1/2, y+1, z+1/2'
'x+1/2, -y+1, z+1/2'

loop_
_atom_site_label
_atom_site_type_symbol
_atom_site_fract_x
_atom_site_fract_y
_atom_site_fract_z
_atom_site_U_iso_or_equiv
_atom_site_adp_type
_atom_site_occupancy
_atom_site_symmetry_multiplicity
_atom_site_calc_flag
_atom_site_refinement_flags
B1 B 0.6086(4) 0.6142(3) -0.0479(4) 0.0794(19) Uani 1 1 d .
O2 O 0.6876(3) 0.61051(15) 0.00425(17) 0.0729(9) Uani 1 1 d .
O3 O 0.61654(18) 0.70008(16) -0.09218(16) 0.0625(7) Uani 1 1 d .
C4 C 0.7444(3) 0.7123(2) 0.00233(18) 0.0470(8) Uani 1 1 d .
C5 C 0.7197(2) 0.7515(2) -0.07681(17) 0.0368(6) Uani 1 1 d .
C6 C 0.8607(4) 0.6917(3) 0.0185(3) 0.0897(16) Uani 1 1 d .
H6A H 0.8880 0.6378 -0.0161 0.135 Uiso 1 1 calc R
H6B H 0.8684 0.6662 0.0698 0.135 Uiso 1 1 calc R
H6C H 0.9017 0.7575 0.0122 0.135 Uiso 1 1 calc R
C7 C 0.6945(4) 0.7821(3) 0.0629(2) 0.0804(14) Uani 1 1 d .
H7A H 0.7016 0.7469 0.1114 0.121 Uiso 1 1 calc R
H7B H 0.6181 0.7934 0.0518 0.121 Uiso 1 1 calc R
H7C H 0.7317 0.8506 0.0642 0.121 Uiso 1 1 calc R
C8 C 0.7053(3) 0.8701(2) -0.0837(2) 0.0528(8) Uani 1 1 d .
H8A H 0.6438 0.8927 -0.0533 0.079 Uiso 1 1 calc R
H8B H 0.6923 0.8887 -0.1360 0.079 Uiso 1 1 calc R
H8C H 0.7706 0.9060 -0.0661 0.079 Uiso 1 1 calc R
C9 C 0.7976(3) 0.7095(3) -0.1343(2) 0.0630(11) Uani 1 1 d .
H9A H 0.7721 0.7281 -0.1844 0.095 Uiso 1 1 calc R
H9B H 0.8025 0.6321 -0.1299 0.095 Uiso 1 1 calc R
H9C H 0.8688 0.7409 -0.1261 0.095 Uiso 1 1 calc R
B10 B 0.5000 0.5000 0.0622(2) 0.0265(8) Uani 1 2 d S
O11 O 0.46013(15) 0.58165(13) 0.10457(10) 0.0318(4) Uani 1 1 d .
C12 C 0.4581(2) 0.5455(2) 0.18209(14) 0.0338(6) Uani 1 1 d .
C13 C 0.4841(3) 0.6392(2) 0.23229(17) 0.0502(8) Uani 1 1 d .
H13A H 0.4276 0.6931 0.2274 0.075 Uiso 1 1 calc R
H13B H 0.5535 0.6697 0.2176 0.075 Uiso 1 1 calc R
H13C H 0.4879 0.6153 0.2842 0.075 Uiso 1 1 calc R
C14 C 0.3430(2) 0.5065(3) 0.19596(17) 0.0474(8) Uani 1 1 d .
H14A H 0.3261 0.4491 0.1610 0.071 Uiso 1 1 calc R
H14B H 0.2924 0.5652 0.1886 0.071 Uiso 1 1 calc R
H14C H 0.3369 0.4801 0.2472 0.071 Uiso 1 1 calc R
C15 C 0.5310(4) 0.5209(3) -0.0219(3) 0.0266(12) Uani 0.508(5) 1 d P
C16 C 0.4916(4) 0.4630(3) -0.0792(3) 0.0243(11) Uani 0.508(5) 1 d P
C17 C 0.4704(4) 0.5252(4) -0.1591(3) 0.0284(12) Uani 0.508(5) 1 d P
H17A H 0.4910 0.6010 -0.1566 0.034 Uiso 0.508(5) 1 d PR
H17B H 0.3949 0.5185 -0.1762 0.034 Uiso 0.508(5) 1 d PR
C18 C 0.5465(6) 0.4605(6) -0.2077(4) 0.055(2) Uani 0.508(5) 1 d P
H18A H 0.6168 0.4974 -0.2102 0.066 Uiso 0.508(5) 1 d PR
H18B H 0.5580 0.3907 -0.1838 0.066 Uiso 0.508(5) 1 d PR
C19 C 0.5052(7) 0.4452(6) -0.2876(5) 0.061(2) Uani 0.508(5) 1 d P
H19A H 0.4334 0.4115 -0.2846 0.073 Uiso 0.508(5) 1 d PR
H19B H 0.5537 0.3955 -0.3141 0.073 Uiso 0.508(5) 1 d PR
C20 C 0.4975(11) 0.5407(6) -0.3328(4) 0.088(4) Uani 0.508(5) 1 d P
H20A H 0.5673 0.5571 -0.3555 0.132 Uiso 0.508(5) 1 d PR
H20B H 0.4434 0.5311 -0.3720 0.132 Uiso 0.508(5) 1 d PR
H20C H 0.4758 0.5992 -0.3001 0.132 Uiso 0.508(5) 1 d PR

loop_
_atom_site_aniso_label
_atom_site_aniso_U_11
_atom_site_aniso_U_22
_atom_site_aniso_U_33
_atom_site_aniso_U_23
_atom_site_aniso_U_13
_atom_site_aniso_U_12
B1 0.052(3) 0.0279(19) 0.158(5) -0.038(3) 0.064(3) -0.0171(19)
O2 0.117(3) 0.0244(10) 0.0773(17) -0.0028(12) 0.0549(18) -0.0184(13)
O3 0.0383(12) 0.0378(12) 0.111(2) -0.0286(13) -0.0105(13) -0.0075(10)
C4 0.072(2) 0.0256(13) 0.0435(16) -0.0040(13) 0.0087(17) -0.0111(14)
C5 0.0403(16) 0.0285(12) 0.0416(15) -0.0058(12) 0.0072(13) -0.0156(12)
C6 0.100(4) 0.062(2) 0.107(4) -0.015(2) -0.046(3) 0.015(2)
C7 0.146(4) 0.0443(19) 0.051(2) -0.0140(17) 0.032(2) -0.017(2)
C8 0.068(2) 0.0313(14) 0.0593(19) 0.0022(15) -0.0055(18) -0.0138(15)
C9 0.077(3) 0.053(2) 0.058(2) -0.0136(17) 0.0331(19) -0.0255(18)
B10 0.026(2) 0.0281(19) 0.025(2) 0.000 0.000 -0.0055(17)
O11 0.0411(11) 0.0269(8) 0.0274(9) 0.0031(8) 0.0039(8) -0.0006(8)
C12 0.0454(17) 0.0374(14) 0.0185(11) -0.0018(11) 0.0057(12) -0.0044(12)
C13 0.067(2) 0.0452(17) 0.0381(16) -0.0116(14) 0.0028(16) -0.0002(16)
C14 0.0516(19) 0.0514(17) 0.0392(17) 0.0058(14) 0.0142(14) -0.0046(15)
C15 0.024(3) 0.017(3) 0.038(3) 0.003(2) 0.002(2) 0.0011(18)
C16 0.027(3) 0.0189(19) 0.027(2) -0.0015(19) 0.006(2) 0.005(2)
C17 0.025(3) 0.020(3) 0.040(3) -0.002(2) 0.000(2) 0.0014(18)
C18 0.051(4) 0.083(5) 0.030(3) -0.022(3) -0.004(3) 0.027(4)
C19 0.077(5) 0.059(4) 0.047(4) -0.010(4) -0.011(4) 0.013(4)
C20 0.176(11) 0.060(5) 0.029(4) 0.005(3) 0.017(5) -0.026(7)

loop_
_atom_type_symbol
_atom_type_description
_atom_type_scat_dispersion_real
_atom_type_scat_dispersion_imag
_atom_type_scat_source
C C 0.0033 0.0016 'International Tables Vol C Tables 4.2.6.8 and 6.1.1.4'
H H 0.0000 0.0000 'International Tables Vol C Tables 4.2.6.8 and 6.1.1.4'
B B 0.0013 0.0007 'International Tables Vol C Tables 4.2.6.8 and 6.1.1.4'
O O 0.0106 0.0060 'International Tables Vol C Tables 4.2.6.8 and 6.1.1.4'

loop_
_geom_angle_atom_site_label_1
_geom_angle_atom_site_label_2
_geom_angle_atom_site_label_3
_geom_angle
_geom_angle_site_symmetry_1
_geom_angle_site_symmetry_3
O3 B1 O2 112.4(3) . .
O3 B1 C15 144.3(6) . .
O2 B1 C15 102.2(5) . .
O3 B1 C16 108.8(5) . 2_665
O2 B1 C16 138.4(4) . 2_665
C15 B1 C16 38.7(3) . 2_665
B1 O2 C4 107.6(3) . .
B1 O3 C5 108.0(3) . .
O2 C4 C6 107.9(3) . .
O2 C4 C7 107.0(3) . .
C6 C4 C7 110.8(3) . .
O2 C4 C5 102.0(3) . .
C6 C4 C5 115.4(3) . .
C7 C4 C5 113.0(3) . .
O3 C5 C9 106.1(2) . .
O3 C5 C8 108.7(3) . .
C9 C5 C8 111.6(3) . .
O3 C5 C4 101.9(2) . .
C9 C5 C4 113.0(3) . .
C8 C5 C4 114.7(3) . .
C4 C6 H6A 109.5 . .
C4 C6 H6B 109.5 . .
H6A C6 H6B 109.5 . .
C4 C6 H6C 109.5 . .
H6A C6 H6C 109.5 . .
H6B C6 H6C 109.5 . .
C4 C7 H7A 109.5 . .
C4 C7 H7B 109.5 . .
H7A C7 H7B 109.5 . .
C4 C7 H7C 109.5 . .
H7A C7 H7C 109.5 . .
H7B C7 H7C 109.5 . .
C5 C8 H8A 109.5 . .
C5 C8 H8B 109.5 . .
H8A C8 H8B 109.5 . .
C5 C8 H8C 109.5 . .
H8A C8 H8C 109.5 . .
H8B C8 H8C 109.5 . .
C5 C9 H9A 109.5 . .
C5 C9 H9B 109.5 . .
H9A C9 H9B 109.5 . .
C5 C9 H9C 109.5 . .
H9A C9 H9C 109.5 . .
H9B C9 H9C 109.5 . .
O11 B10 O11 112.8(3) 2_665 .
O11 B10 C15 124.5(2) 2_665 .
O11 B10 C15 119.4(2) . .
O11 B10 C15 119.4(2) 2_665 2_665
O11 B10 C15 124.5(2) . 2_665
C15 B10 C15 34.4(3) . 2_665
B10 O11 C12 107.4(2) . .
O11 C12 C13 108.5(2) . .
O11 C12 C14 105.7(2) . .
C13 C12 C14 110.6(2) . .
O11 C12 C12 102.64(14) . 2_665
C13 C12 C12 115.6(3) . 2_665
C14 C12 C12 112.9(3) . 2_665
C12 C13 H13A 109.5 . .
C12 C13 H13B 109.5 . .
H13A C13 H13B 109.5 . .
C12 C13 H13C 109.5 . .
H13A C13 H13C 109.5 . .
H13B C13 H13C 109.5 . .
C12 C14 H14A 109.5 . .
C12 C14 H14B 109.5 . .
H14A C14 H14B 109.5 . .
C12 C14 H14C 109.5 . .
H14A C14 H14C 109.5 . .
H14B C14 H14C 109.5 . .
C15 C15 C16 83.8(4) 2_665 2_665
C15 C15 C16 52.9(3) 2_665 .
C16 C15 C16 44.5(4) 2_665 .
C15 C15 B10 72.78(17) 2_665 .
C16 C15 B10 150.8(5) 2_665 .
C16 C15 B10 123.2(3) . .
C15 C15 B1 156.6(6) 2_665 .
C16 C15 B1 75.0(4) 2_665 .
C16 C15 B1 113.3(5) . .
B10 C15 B1 123.5(4) . .
C16 C16 C15 82.8(4) 2_665 2_665
C16 C16 C15 52.7(3) 2_665 .
C15 C16 C15 43.3(4) 2_665 .
C16 C16 C17 80.6(3) 2_665 2_665
C15 C16 C17 163.3(5) 2_665 2_665
C15 C16 C17 123.5(4) . 2_665
C16 C16 C17 64.7(3) 2_665 .
C15 C16 C17 133.7(5) 2_665 .
C15 C16 C17 117.4(4) . .
C17 C16 C17 35.4(3) 2_665 .
C16 C16 B1 136.7(6) 2_665 2_665
C15 C16 B1 66.4(4) 2_665 2_665
C15 C16 B1 109.1(4) . 2_665
C17 C16 B1 127.2(4) 2_665 2_665
C17 C16 B1 116.5(4) . 2_665
C18 C17 C17 107.6(5) 2_665 2_665
C18 C17 C16 162.4(7) 2_665 2_665
C17 C17 C16 80.1(3) 2_665 2_665
C18 C17 C18 72.7(7) 2_665 .
C17 C17 C18 34.9(3) 2_665 .
C16 C17 C18 113.6(4) 2_665 .
C18 C17 C16 162.8(7) 2_665 .
C17 C17 C16 64.5(3) 2_665 .
C16 C17 C16 34.8(3) 2_665 .
C18 C17 C16 98.2(4) . .
C18 C17 H17A 85.0 2_665 .
C17 C17 H17A 115.8 2_665 .
C16 C17 H17A 77.4 2_665 .
C18 C17 H17A 112.5 . .
C16 C17 H17A 112.1 . .
C18 C17 H17B 60.4 2_665 .
C17 C17 H17B 131.4 2_665 .
C16 C17 H17B 126.6 2_665 .
C18 C17 H17B 111.4 . .
C16 C17 H17B 112.2 . .
H17A C17 H17B 110.0 . .
C17 C18 C17 37.5(5) 2_665 .
C17 C18 C18 72.4(5) 2_665 2_665
C17 C18 C18 34.9(3) . 2_665
C17 C18 C19 147.0(8) 2_665 .
C17 C18 C19 113.2(5) . .
C18 C18 C19 80.1(4) 2_665 .
C17 C18 C19 120.0(7) 2_665 2_665
C17 C18 C19 83.7(4) . 2_665
C18 C18 C19 50.1(3) 2_665 2_665
C19 C18 C19 44.5(5) . 2_665
C17 C18 H18A 98.7 2_665 .
C17 C18 H18A 108.8 . .
C18 C18 H18A 111.2 2_665 .
C19 C18 H18A 108.2 . .
C19 C18 H18A 88.4 2_665 .
C17 C18 H18B 78.1 2_665 .
C17 C18 H18B 108.5 . .
C18 C18 H18B 133.6 2_665 .
C19 C18 H18B 110.0 . .
C19 C18 H18B 154.1 2_665 .
H18A C18 H18B 107.9 . .
C20 C19 C19 77.5(8) 2_665 2_665
C20 C19 C20 43.7(9) 2_665 .
C19 C19 C20 33.8(3) 2_665 .
C20 C19 C18 154.0(13) 2_665 .
C19 C19 C18 84.6(5) 2_665 .
C20 C19 C18 116.0(6) . .
C20 C19 C18 124.6(10) 2_665 2_665
C19 C19 C18 50.9(3) 2_665 2_665
C20 C19 C18 83.3(5) . 2_665
C18 C19 C18 49.7(5) . 2_665
C20 C19 H19A 96.2 2_665 .
C19 C19 H19A 110.1 2_665 .
C20 C19 H19A 109.1 . .
C18 C19 H19A 107.7 . .
C18 C19 H19A 85.7 2_665 .
C20 C19 H19B 72.1 2_665 .
C19 C19 H19B 133.4 2_665 .
C20 C19 H19B 107.3 . .
C18 C19 H19B 108.9 . .
C18 C19 H19B 158.3 2_665 .
H19A C19 H19B 107.6 . .
C19 C20 C20 102.5(8) 2_665 2_665
C19 C20 C19 68.7(9) 2_665 .
C20 C20 C19 33.9(3) 2_665 .
C19 C20 H20A 113.4 2_665 .
C20 C20 H20A 99.1 2_665 .
C19 C20 H20A 110.4 . .
C19 C20 H20B 134.3 2_665 .
C20 C20 H20B 85.3 2_665 .
C19 C20 H20B 110.0 . .
H20A C20 H20B 109.5 . .
C19 C20 H20C 40.9 2_665 .
C20 C20 H20C 140.2 2_665 .
C19 C20 H20C 108.0 . .
H20A C20 H20C 109.5 . .
H20B C20 H20C 109.5 . .

loop_
_geom_bond_atom_site_label_1
_geom_bond_atom_site_label_2
_geom_bond_distance
_geom_bond_site_symmetry_2
B1 O3 1.346(6) .
B1 O2 1.356(7) .
B1 C15 1.590(6) .
B1 C16 1.677(7) 2_665
O2 C4 1.464(3) .
O3 C5 1.462(3) .
C4 C6 1.496(5) .
C4 C7 1.528(5) .
C4 C5 1.533(4) .
C5 C9 1.511(4) .
C5 C8 1.511(4) .
C6 H6A 0.9800 .
C6 H6B 0.9800 .
C6 H6C 0.9800 .
C7 H7A 0.9800 .
C7 H7B 0.9800 .
C7 H7C 0.9800 .
C8 H8A 0.9800 .
C8 H8B 0.9800 .
C8 H8C 0.9800 .
C9 H9A 0.9800 .
C9 H9B 0.9800 .
C9 H9C 0.9800 .
B10 O11 1.371(3) 2_665
B10 O11 1.371(3) .
B10 C15 1.578(6) .
B10 C15 1.578(6) 2_665
O11 C12 1.463(3) .
C12 C13 1.520(4) .
C12 C14 1.532(4) .
C12 C12 1.549(6) 2_665
C13 H13A 0.9800 .
C13 H13B 0.9800 .
C13 H13C 0.9800 .
C14 H14A 0.9800 .
C14 H14B 0.9800 .
C14 H14C 0.9800 .
C15 C15 0.934(9) 2_665
C15 C16 1.085(7) 2_665
C15 C16 1.353(7) .
C16 C16 0.957(8) 2_665
C16 C15 1.085(7) 2_665
C16 C17 1.516(7) 2_665
C16 C17 1.654(7) .
C16 B1 1.677(7) 2_665
C17 C18 0.914(6) 2_665
C17 C17 0.973(9) 2_665
C17 C16 1.516(7) 2_665
C17 C18 1.522(7) .
C17 H17A 0.9900 .
C17 H17B 0.9900 .
C18 C17 0.914(6) 2_665
C18 C18 1.524(13) 2_665
C18 C19 1.533(10) .
C18 C19 1.968(10) 2_665
C18 H18A 0.9900 .
C18 H18B 0.9900 .
C19 C20 0.829(8) 2_665
C19 C19 1.386(14) 2_665
C19 C20 1.453(9) .
C19 C18 1.968(10) 2_665
C19 H19A 0.9900 .
C19 H19B 0.9900 .
C20 C19 0.829(8) 2_665
C20 C20 1.028(16) 2_665
C20 H20A 0.9800 .
C20 H20B 0.9800 .
C20 H20C 0.9800 .

loop_
_geom_torsion_atom_site_label_1
_geom_torsion_atom_site_label_2
_geom_torsion_atom_site_label_3
_geom_torsion_atom_site_label_4
_geom_torsion
_geom_torsion_site_symmetry_1
_geom_torsion_site_symmetry_4
O3 B1 O2 C4 9.6(4) . .
C15 B1 O2 C4 -161.3(3) . .
C16 B1 O2 C4 -177.5(4) 2_665 .
O2 B1 O3 C5 9.5(4) . .
C15 B1 O3 C5 174.3(6) . .
C16 B1 O3 C5 -165.4(3) 2_665 .
B1 O2 C4 C6 -145.2(3) . .
B1 O2 C4 C7 95.5(4) . .
B1 O2 C4 C5 -23.3(3) . .
B1 O3 C5 C9 95.1(3) . .
B1 O3 C5 C8 -144.8(3) . .
B1 O3 C5 C4 -23.3(3) . .
O2 C4 C5 O3 27.5(3) . .
C6 C4 C5 O3 144.2(3) . .
C7 C4 C5 O3 -87.0(3) . .
O2 C4 C5 C9 -85.9(3) . .
C6 C4 C5 C9 30.8(3) . .
C7 C4 C5 C9 159.6(3) . .
O2 C4 C5 C8 144.7(3) . .
C6 C4 C5 C8 -98.6(3) . .
C7 C4 C5 C8 30.2(4) . .
O11 B10 O11 C12 -9.10(13) 2_665 .
C15 B10 O11 C12 -169.5(3) . .
C15 B10 O11 C12 150.1(3) 2_665 .
B10 O11 C12 C13 144.8(2) . .
B10 O11 C12 C14 -96.6(2) . .
B10 O11 C12 C12 22.0(3) . 2_665
O11 B10 C15 C15 93.0(6) 2_665 2_665
O11 B10 C15 C15 -109.0(5) . 2_665
O11 B10 C15 C16 131.1(8) 2_665 2_665
O11 B10 C15 C16 -71.0(9) . 2_665
C15 B10 C15 C16 38.1(7) 2_665 2_665
O11 B10 C15 C16 76.3(5) 2_665 .
O11 B10 C15 C16 -125.8(4) . .
C15 B10 C15 C16 -16.7(3) 2_665 .
O11 B10 C15 B1 -105.7(4) 2_665 .
O11 B10 C15 B1 52.2(5) . .
C15 B10 C15 B1 161.3(9) 2_665 .
O3 B1 C15 C15 6.1(18) . 2_665
O2 B1 C15 C15 171.7(14) . 2_665
C16 B1 C15 C15 -25.6(12) 2_665 2_665
O3 B1 C15 C16 31.6(8) . 2_665
O2 B1 C15 C16 -162.8(4) . 2_665
O3 B1 C15 C16 54.8(8) . .
O2 B1 C15 C16 -139.6(4) . .
C16 B1 C15 C16 23.2(5) 2_665 .
O3 B1 C15 B10 -123.4(7) . .
O2 B1 C15 B10 42.2(5) . .
C16 B1 C15 B10 -155.0(6) 2_665 .
C15 C15 C16 C16 125.2(9) 2_665 2_665
B10 C15 C16 C16 145.4(6) . 2_665
B1 C15 C16 C16 -32.8(7) . 2_665
C16 C15 C16 C15 -125.2(9) 2_665 2_665
B10 C15 C16 C15 20.2(4) . 2_665
B1 C15 C16 C15 -158.0(8) . 2_665
C15 C15 C16 C17 166.5(7) 2_665 2_665
C16 C15 C16 C17 41.3(5) 2_665 2_665
B10 C15 C16 C17 -173.4(4) . 2_665
B1 C15 C16 C17 8.4(6) . 2_665
C15 C15 C16 C17 125.8(6) 2_665 .
C16 C15 C16 C17 0.6(4) 2_665 .
B10 C15 C16 C17 146.0(4) . .
B1 C15 C16 C17 -32.3(6) . .
C15 C15 C16 B1 -9.6(6) 2_665 2_665
C16 C15 C16 B1 -134.8(8) 2_665 2_665
B10 C15 C16 B1 10.6(6) . 2_665
B1 C15 C16 B1 -167.6(3) . 2_665
C16 C16 C17 C18 176(2) 2_665 2_665
C15 C16 C17 C18 -134(2) 2_665 2_665
C15 C16 C17 C18 176(2) . 2_665
C17 C16 C17 C18 66(2) 2_665 2_665
B1 C16 C17 C18 -52(2) 2_665 2_665
C16 C16 C17 C17 110.7(8) 2_665 2_665
C15 C16 C17 C17 160.5(8) 2_665 2_665
C15 C16 C17 C17 110.2(7) . 2_665
B1 C16 C17 C17 -117.7(7) 2_665 2_665
C15 C16 C17 C16 49.9(5) 2_665 2_665
C15 C16 C17 C16 -0.5(4) . 2_665
C17 C16 C17 C16 -110.7(8) 2_665 2_665
B1 C16 C17 C16 131.6(7) 2_665 2_665
C16 C16 C17 C18 120.0(7) 2_665 .
C15 C16 C17 C18 169.9(7) 2_665 .
C15 C16 C17 C18 119.5(5) . .
C17 C16 C17 C18 9.4(5) 2_665 .
B1 C16 C17 C18 -108.3(5) 2_665 .
C18 C17 C18 C17 -179.9(15) 2_665 2_665
C16 C17 C18 C17 17.7(8) 2_665 2_665
C16 C17 C18 C17 -14.9(8) . 2_665
C17 C17 C18 C18 179.9(15) 2_665 2_665
C16 C17 C18 C18 -162.4(8) 2_665 2_665
C16 C17 C18 C18 165.0(8) . 2_665
C18 C17 C18 C19 -19.9(6) 2_665 .
C17 C17 C18 C19 160.0(12) 2_665 .
C16 C17 C18 C19 177.7(6) 2_665 .
C16 C17 C18 C19 145.1(6) . .
C18 C17 C18 C19 14.2(6) 2_665 2_665
C17 C17 C18 C19 -165.8(11) 2_665 2_665
C16 C17 C18 C19 -148.1(5) 2_665 2_665
C16 C17 C18 C19 179.3(4) . 2_665
C17 C18 C19 C20 122(3) 2_665 2_665
C17 C18 C19 C20 99(3) . 2_665
C18 C18 C19 C20 88(3) 2_665 2_665
C19 C18 C19 C20 46(2) 2_665 2_665
C17 C18 C19 C19 75.2(18) 2_665 2_665
C17 C18 C19 C19 52.7(9) . 2_665
C18 C18 C19 C19 41.3(8) 2_665 2_665
C17 C18 C19 C20 88.3(18) 2_665 .
C17 C18 C19 C20 65.8(10) . .
C18 C18 C19 C20 54.4(9) 2_665 .
C19 C18 C19 C20 13.1(6) 2_665 .
C17 C18 C19 C18 33.9(12) 2_665 2_665
C17 C18 C19 C18 11.4(3) . 2_665
C19 C18 C19 C18 -41.3(8) 2_665 2_665
C20 C19 C20 C19 177(3) 2_665 2_665
C18 C19 C20 C19 -23.9(11) . 2_665
C18 C19 C20 C19 14.7(10) 2_665 2_665
C19 C19 C20 C20 -177(3) 2_665 2_665
C18 C19 C20 C20 160(2) . 2_665
C18 C19 C20 C20 -162(2) 2_665 2_665
